data_7002220
loop_
_publ_author_name
'He, Hongshan'
'Sykes, Andrew G.'
'May, P. Stanley'
'He, Guishan'

_publ_section_title
;
 Structure and photophysics of near-infrared emissive ytterbium(iii)
 monoporphyrinate acetate complexes having neutral bidentate ligands
;
_journal_issue 36
_journal_name_full 'Dalton Transactions'
_journal_page_first 7454
_journal_page_last 7461
_journal_paper_doi 10.1039/b909243a
_journal_year 2009
_chemical_formula_sum 'C59 H41 N6 O4 Yb'
_chemical_formula_weight 1071.02
_chemical_name_common (Yb-TPP-EPO-Phen-Acetate).MeOH
_chemical_name_systematic
;
?
;
_space_group_IT_number 2
_symmetry_cell_setting triclinic
_symmetry_space_group_name_Hall '-P 1'
_symmetry_space_group_name_H-M 'P -1'
_atom_sites_solution_hydrogens geom
_atom_sites_solution_primary direct
_atom_sites_solution_secondary difmap
_audit_creation_method SHELXL-97
_cell_angle_alpha 82.934(3)
_cell_angle_beta 89.885(3)
_cell_angle_gamma 88.619(3)
_cell_formula_units_Z 2
_cell_length_a 9.766(2)
_cell_length_b 13.559(3)
_cell_length_c 17.444(3)
_cell_measurement_reflns_used 8487
_cell_measurement_temperature 293(2)
_cell_measurement_theta_max 25.70
_cell_measurement_theta_min 1.80
_cell_volume 2291.7(8)
_computing_cell_refinement 'Bruker SAINT (Bruker, 2006)'
_computing_data_collection 'Bruker APEXII (Bruker, 2006)'
_computing_data_reduction 'Bruker SAINT (Bruker, 2006)'
_computing_molecular_graphics 'Ortep-3(Farrugia, 1997)'
_computing_publication_material 'WinGX(Farrugia, 1999)'
_computing_structure_refinement 'SHELXL-97 (Sheldrick, 1997a)'
_computing_structure_solution SIR92
_diffrn_ambient_temperature 125(2)
_diffrn_measured_fraction_theta_full 0.973
_diffrn_measured_fraction_theta_max 0.973
_diffrn_measurement_device_type 'CCD area detector'
_diffrn_measurement_method 'phi and omega scans'
_diffrn_radiation_monochromator graphite
_diffrn_radiation_source 'fine-focus sealed tube'
_diffrn_radiation_type MoK\a
_diffrn_radiation_wavelength 0.71073
_diffrn_reflns_av_R_equivalents 0.0000
_diffrn_reflns_av_sigmaI/netI 0.0721
_diffrn_reflns_limit_h_max 11
_diffrn_reflns_limit_h_min -11
_diffrn_reflns_limit_k_max 16
_diffrn_reflns_limit_k_min -16
_diffrn_reflns_limit_l_max 21
_diffrn_reflns_limit_l_min 0
_diffrn_reflns_number 8487
_diffrn_reflns_theta_full 25.70
_diffrn_reflns_theta_max 25.70
_diffrn_reflns_theta_min 1.80
_exptl_absorpt_coefficient_mu 2.099
_exptl_absorpt_correction_T_max 0.8102
_exptl_absorpt_correction_T_min 0.5801
_exptl_absorpt_correction_type multi-scan
_exptl_absorpt_process_details SADABS
_exptl_crystal_colour purple-red
_exptl_crystal_density_diffrn 1.552
_exptl_crystal_density_method 'not measured'
_exptl_crystal_description plate
_exptl_crystal_F_000 1078
_exptl_crystal_size_max 0.32
_exptl_crystal_size_mid 0.22
_exptl_crystal_size_min 0.10
_refine_diff_density_max 1.550
_refine_diff_density_min -1.253
_refine_diff_density_rms 0.136
_refine_ls_extinction_method none
_refine_ls_goodness_of_fit_ref 1.078
_refine_ls_hydrogen_treatment mixed
_refine_ls_matrix_type full
_refine_ls_number_parameters 631
_refine_ls_number_reflns 8487
_refine_ls_number_restraints 0
_refine_ls_restrained_S_all 1.078
_refine_ls_R_factor_all 0.0424
_refine_ls_R_factor_gt 0.0363
_refine_ls_shift/su_max 0.015
_refine_ls_shift/su_mean 0.000
_refine_ls_structure_factor_coef Fsqd
_refine_ls_weighting_details 'calc w=1/[\s^2^(Fo^2^)+(0.0445P)^2^+1.4663P] where P=(Fo^2^+2Fc^2^)/3'
_refine_ls_weighting_scheme calc
_refine_ls_wR_factor_gt 0.1029
_refine_ls_wR_factor_ref 0.1061
_reflns_number_gt 7553
_reflns_number_total 8487
_reflns_threshold_expression >2sigma(I)
_cod_data_source_file b909243a.txt
_cod_data_source_block 08061tw4_6
_cod_depositor_comments
;
The following automatic conversions were performed:
'_symmetry_cell_setting' value 'Triclinic' changed to 'triclinic'
according to '/home/saulius/struct/CIF-dictionaries/cif_core.dic'
dictionary named 'cif_core.dic' version 2.4.1 from
2010-06-29.

'_exptl_absorpt_correction_type' value 'Multi-scan' changed
to 'multi-scan' according to
'/home/saulius/struct/CIF-dictionaries/cif_core.dic' dictionary named
'cif_core.dic' version 2.4.1 from 2010-06-29.

Automatic conversion script
Id: cif_fix_enum 1527 2010-12-29 10:47:43Z saulius 
;
_cod_database_code 7002220

loop_
_symmetry_equiv_pos_as_xyz
'x, y, z'
'-x, -y, -z'

loop_
_atom_site_label
_atom_site_type_symbol
_atom_site_fract_x
_atom_site_fract_y
_atom_site_fract_z
_atom_site_U_iso_or_equiv
_atom_site_adp_type
_atom_site_occupancy
_atom_site_calc_flag
_atom_site_refinement_flags
_atom_site_disorder_group
_atom_site_disorder_assembly
C1 C 0.3360(4) 0.1532(3) 0.5770(3) 0.0135(9) Uani 1 d . . .
C2 C 0.4109(5) 0.2359(3) 0.5935(3) 0.0142(9) Uani 1 d . . .
C3 C 0.4779(5) 0.3041(3) 0.5379(3) 0.0163(10) Uani 1 d . . .
H3 H 0.4776 0.3042 0.4846 0.02 Uiso 1 calc R . .
C4 C 0.5418(5) 0.3686(3) 0.5779(3) 0.0161(10) Uani 1 d . . .
H4 H 0.5937 0.4218 0.5568 0.019 Uiso 1 calc R . .
C5 C 0.5156(5) 0.3407(3) 0.6588(3) 0.0148(9) Uani 1 d . . .
C6 C 0.5776(4) 0.3821(3) 0.7188(3) 0.0147(9) Uani 1 d . . .
C7 C 0.5625(5) 0.3492(3) 0.7984(3) 0.0166(10) Uani 1 d . . .
C8 C 0.6402(5) 0.3816(4) 0.8595(3) 0.0198(10) Uani 1 d . . .
H8 H 0.7073 0.4295 0.8541 0.024 Uiso 1 calc R . .
C9 C 0.5991(5) 0.3307(4) 0.9261(3) 0.0221(11) Uani 1 d . . .
H9 H 0.6343 0.335 0.975 0.026 Uiso 1 calc R . .
C10 C 0.4911(5) 0.2684(3) 0.9074(3) 0.0163(10) Uani 1 d . . .
C11 C 0.4182(5) 0.2052(3) 0.9621(3) 0.0169(10) Uani 1 d . . .
C12 C 0.3229(4) 0.1366(3) 0.9439(3) 0.0140(9) Uani 1 d . . .
C13 C 0.2466(5) 0.0743(3) 0.9999(3) 0.0170(10) Uani 1 d . . .
H13 H 0.2454 0.0764 1.053 0.02 Uiso 1 calc R . .
C14 C 0.1763(5) 0.0117(3) 0.9606(3) 0.0166(10) Uani 1 d . . .
H14 H 0.1182 -0.0378 0.9817 0.02 Uiso 1 calc R . .
C15 C 0.2080(5) 0.0359(3) 0.8801(3) 0.0158(10) Uani 1 d . . .
C16 C 0.1628(4) -0.0153(3) 0.8206(3) 0.0139(9) Uani 1 d . . .
C17 C 0.1916(5) 0.0093(3) 0.7419(3) 0.0152(9) Uani 1 d . . .
C18 C 0.1669(5) -0.0531(3) 0.6824(3) 0.0169(10) Uani 1 d . . .
H18 H 0.1261 -0.1148 0.6892 0.02 Uiso 1 calc R . .
C19 C 0.2138(5) -0.0056(3) 0.6144(3) 0.0176(10) Uani 1 d . . .
H19 H 0.2105 -0.0281 0.5662 0.021 Uiso 1 calc R . .
C20 C 0.2697(4) 0.0865(3) 0.6320(3) 0.0119(9) Uani 1 d . . .
C21 C 0.3292(5) 0.1330(3) 0.4956(3) 0.0142(9) Uani 1 d . . .
C22 C 0.2035(5) 0.1299(3) 0.4593(3) 0.0170(10) Uani 1 d . . .
H22 H 0.124 0.1442 0.4856 0.02 Uiso 1 calc R . .
C23 C 0.1943(5) 0.1057(3) 0.3845(3) 0.0206(10) Uani 1 d . . .
H23 H 0.1091 0.1039 0.3611 0.025 Uiso 1 calc R . .
C24 C 0.3126(5) 0.0841(3) 0.3445(3) 0.0200(10) Uani 1 d . . .
H24 H 0.3067 0.0677 0.2944 0.024 Uiso 1 calc R . .
C25 C 0.4387(5) 0.0871(3) 0.3797(3) 0.0182(10) Uani 1 d . . .
H25 H 0.518 0.0728 0.3532 0.022 Uiso 1 calc R . .
C26 C 0.4476(5) 0.1116(3) 0.4546(3) 0.0164(10) Uani 1 d . . .
H26 H 0.533 0.1137 0.4778 0.02 Uiso 1 calc R . .
C27 C 0.6702(5) 0.4667(3) 0.6994(3) 0.0147(9) Uani 1 d . . .
C28 C 0.8110(5) 0.4537(4) 0.7107(3) 0.0199(10) Uani 1 d . . .
H28 H 0.8474 0.3909 0.728 0.024 Uiso 1 calc R . .
C29 C 0.8969(5) 0.5332(4) 0.6966(3) 0.0221(11) Uani 1 d . . .
H29 H 0.9908 0.5244 0.7043 0.027 Uiso 1 calc R . .
C30 C 0.8411(5) 0.6272(4) 0.6706(3) 0.0213(11) Uani 1 d . . .
H30 H 0.8983 0.6813 0.6623 0.026 Uiso 1 calc R . .
C31 C 0.7010(5) 0.6408(3) 0.6571(3) 0.0196(10) Uani 1 d . . .
H31 H 0.665 0.7035 0.639 0.024 Uiso 1 calc R . .
C32 C 0.6165(5) 0.5614(3) 0.6705(3) 0.0170(10) Uani 1 d . . .
H32 H 0.5232 0.57 0.6604 0.02 Uiso 1 calc R . .
C33 C 0.4463(5) 0.2114(4) 1.0452(3) 0.0208(10) Uani 1 d . . .
C34 C 0.4289(5) 0.3016(4) 1.0753(3) 0.0273(12) Uani 1 d . . .
H34 H 0.3984 0.3577 1.0432 0.033 Uiso 1 calc R . .
C35 C 0.4565(6) 0.3088(5) 1.1524(3) 0.0336(14) Uani 1 d . . .
H35 H 0.4465 0.3695 1.1717 0.04 Uiso 1 calc R . .
C36 C 0.4992(6) 0.2243(5) 1.2007(3) 0.0353(14) Uani 1 d . . .
H36 H 0.5156 0.2284 1.2527 0.042 Uiso 1 calc R . .
C37 C 0.5175(5) 0.1339(5) 1.1718(3) 0.0292(13) Uani 1 d . . .
H37 H 0.547 0.0779 1.2043 0.035 Uiso 1 calc R . .
C38 C 0.4920(5) 0.1269(4) 1.0947(3) 0.0221(11) Uani 1 d . . .
H38 H 0.505 0.0664 1.0755 0.026 Uiso 1 calc R . .
C39 C 0.0823(5) -0.1060(3) 0.8427(3) 0.0160(10) Uani 1 d . . .
C40 C -0.0464(5) -0.1139(4) 0.8104(3) 0.0186(10) Uani 1 d . . .
H40 H -0.0815 -0.0627 0.775 0.022 Uiso 1 calc R . .
C41 C -0.1220(5) -0.1976(4) 0.8309(3) 0.0239(11) Uani 1 d . . .
H41 H -0.2073 -0.2036 0.8086 0.029 Uiso 1 calc R . .
C42 C -0.0702(6) -0.2726(4) 0.8850(3) 0.0310(13) Uani 1 d . . .
H42 H -0.1219 -0.3286 0.8992 0.037 Uiso 1 calc R . .
C43 C 0.0572(6) -0.2654(4) 0.9180(3) 0.0309(13) Uani 1 d . . .
H43 H 0.0904 -0.3159 0.9546 0.037 Uiso 1 calc R . .
C44 C 0.1344(5) -0.1831(4) 0.8963(3) 0.0237(11) Uani 1 d . . .
H44 H 0.2212 -0.1786 0.9172 0.028 Uiso 1 calc R . .
C45 C 0.1701(5) 0.3747(3) 0.5932(3) 0.0189(10) Uani 1 d . . .
H45 H 0.2501 0.4076 0.6017 0.023 Uiso 1 calc R . .
C46 C 0.1041(5) 0.3989(4) 0.5222(3) 0.0206(10) Uani 1 d . . .
H46 H 0.1388 0.4468 0.485 0.025 Uiso 1 calc R . .
C47 C -0.0138(5) 0.3499(4) 0.5088(3) 0.0221(11) Uani 1 d . . .
H47 H -0.0605 0.3637 0.4621 0.027 Uiso 1 calc R . .
C48 C -0.0609(5) 0.2800(4) 0.5662(3) 0.0199(10) Uani 1 d . . .
C49 C 0.0096(5) 0.2621(3) 0.6359(3) 0.0180(10) Uani 1 d . . .
C50 C -0.1838(5) 0.2219(4) 0.5538(3) 0.0241(11) Uani 1 d . . .
C51 C -0.2438(5) 0.1631(4) 0.6219(3) 0.0261(12) Uani 1 d . . .
C52 C -0.1816(5) 0.1660(3) 0.6985(3) 0.0208(11) Uani 1 d . . .
C53 C -0.2514(5) 0.1371(4) 0.7676(3) 0.0229(11) Uani 1 d . . .
H53 H -0.3401 0.1139 0.7665 0.027 Uiso 1 calc R . .
C54 C -0.1878(5) 0.1432(4) 0.8370(3) 0.0229(11) Uani 1 d . . .
H54 H -0.2338 0.1254 0.8832 0.027 Uiso 1 calc R . .
C55 C -0.0542(5) 0.1762(4) 0.8376(3) 0.0221(11) Uani 1 d . . .
H55 H -0.0104 0.1772 0.8847 0.027 Uiso 1 calc R . .
C56 C -0.0518(5) 0.2052(3) 0.7039(3) 0.0171(10) Uani 1 d . . .
C57 C 0.2003(6) 0.4144(4) 0.8284(3) 0.0282(12) Uani 1 d . . .
C58 C 0.1779(9) 0.5035(5) 0.8717(4) 0.058(2) Uani 1 d . . .
H58A H 0.2012 0.5629 0.8389 0.086 Uiso 1 calc R . .
H58B H 0.2348 0.4964 0.9169 0.086 Uiso 1 calc R . .
H58C H 0.0835 0.5077 0.8867 0.086 Uiso 1 calc R . .
C59 C 0.2358(6) 0.6783(4) 0.6788(4) 0.0434(16) Uani 1 d . . .
H59A H 0.3081 0.682 0.7154 0.065 Uiso 1 calc R . .
H59B H 0.1489 0.683 0.704 0.065 Uiso 1 calc R . .
H59C H 0.243 0.732 0.6378 0.065 Uiso 1 calc R . .
N1 N 0.2544(4) 0.0947(3) 0.7102(2) 0.0142(8) Uani 1 d . . .
N2 N 0.4320(4) 0.2602(3) 0.6677(2) 0.0135(8) Uani 1 d . . .
N3 N 0.4718(4) 0.2798(3) 0.8287(2) 0.0168(8) Uani 1 d . . .
N4 N 0.2936(4) 0.1150(3) 0.8705(2) 0.0148(8) Uani 1 d . . .
N5 N 0.0136(4) 0.2065(3) 0.7726(2) 0.0184(9) Uani 1 d . . .
N6 N 0.1264(4) 0.3077(3) 0.6497(2) 0.0185(9) Uani 1 d . . .
O1 O 0.1745(4) 0.3295(3) 0.8634(2) 0.0260(8) Uani 1 d . . .
O2 O 0.2473(4) 0.4229(2) 0.7606(2) 0.0230(8) Uani 1 d . . .
O3 O 0.2467(4) 0.5879(3) 0.6483(3) 0.0357(10) Uani 1 d . . .
04 O -0.1597(4) 0.1146(3) 0.5672(2) 0.0282(8) Uiso 1 d . . .
Yb1 Yb 0.268761(18) 0.242687(13) 0.766385(11) 0.01307(8) Uani 1 d . . .
H99 H 0.324(12) 0.565(8) 0.682(7) 0.14(4) Uiso 1 d . . .

loop_
_atom_site_aniso_label
_atom_site_aniso_U_11
_atom_site_aniso_U_22
_atom_site_aniso_U_33
_atom_site_aniso_U_23
_atom_site_aniso_U_13
_atom_site_aniso_U_12
C1 0.008(2) 0.015(2) 0.018(2) -0.0032(18) -0.0032(17) 0.0005(17)
C2 0.018(2) 0.014(2) 0.011(2) -0.0012(18) -0.0005(17) -0.0058(18)
C3 0.020(2) 0.022(2) 0.007(2) 0.0006(18) -0.0002(17) -0.0043(19)
C4 0.016(2) 0.019(2) 0.013(2) 0.0024(19) 0.0004(18) -0.0080(18)
C5 0.019(2) 0.010(2) 0.015(2) 0.0023(18) -0.0025(18) -0.0020(17)
C6 0.013(2) 0.014(2) 0.016(2) 0.0033(18) -0.0029(18) -0.0019(17)
C7 0.015(2) 0.018(2) 0.018(2) -0.0047(19) -0.0041(18) -0.0015(18)
C8 0.021(3) 0.021(3) 0.019(3) -0.005(2) -0.0033(19) -0.008(2)
C9 0.022(3) 0.028(3) 0.017(3) -0.007(2) -0.005(2) -0.004(2)
C10 0.020(2) 0.019(2) 0.011(2) -0.0028(19) -0.0012(18) -0.0041(19)
C11 0.017(2) 0.018(2) 0.017(2) -0.0025(19) -0.0023(18) -0.0008(18)
C12 0.012(2) 0.015(2) 0.015(2) 0.0007(18) -0.0026(17) -0.0016(17)
C13 0.019(2) 0.020(2) 0.011(2) -0.0026(19) -0.0011(18) -0.0015(19)
C14 0.012(2) 0.019(2) 0.018(2) 0.0026(19) 0.0008(18) -0.0026(18)
C15 0.014(2) 0.014(2) 0.019(2) 0.0007(19) 0.0004(18) 0.0004(17)
C16 0.011(2) 0.014(2) 0.016(2) 0.0021(18) -0.0048(17) -0.0004(17)
C17 0.017(2) 0.012(2) 0.017(2) -0.0012(18) -0.0040(18) -0.0001(17)
C18 0.014(2) 0.013(2) 0.024(3) -0.0039(19) -0.0049(19) -0.0010(17)
C19 0.018(2) 0.019(2) 0.016(2) -0.0056(19) -0.0048(19) 0.0002(19)
C20 0.009(2) 0.014(2) 0.012(2) 0.0014(17) 0.0017(16) -0.0023(16)
C21 0.022(2) 0.008(2) 0.013(2) 0.0007(17) -0.0016(18) 0.0002(17)
C22 0.016(2) 0.016(2) 0.019(2) -0.0012(19) -0.0011(18) -0.0027(18)
C23 0.023(3) 0.021(3) 0.018(3) -0.002(2) -0.007(2) -0.008(2)
C24 0.029(3) 0.018(2) 0.014(2) -0.0038(19) -0.003(2) -0.005(2)
C25 0.022(3) 0.016(2) 0.016(2) 0.0003(19) 0.0000(19) 0.0009(19)
C26 0.020(2) 0.012(2) 0.016(2) 0.0001(18) -0.0036(19) -0.0013(18)
C27 0.016(2) 0.015(2) 0.013(2) -0.0027(18) -0.0011(18) -0.0068(18)
C28 0.021(3) 0.015(2) 0.022(3) 0.003(2) -0.005(2) 0.0007(19)
C29 0.011(2) 0.027(3) 0.028(3) -0.002(2) -0.004(2) -0.0046(19)
C30 0.023(3) 0.021(3) 0.019(3) 0.000(2) -0.001(2) -0.012(2)
C31 0.026(3) 0.013(2) 0.019(3) -0.0011(19) -0.004(2) -0.0009(19)
C32 0.013(2) 0.018(2) 0.020(3) -0.0023(19) -0.0033(18) 0.0008(18)
C33 0.018(2) 0.027(3) 0.017(3) -0.001(2) 0.0013(19) -0.007(2)
C34 0.032(3) 0.031(3) 0.020(3) -0.006(2) 0.004(2) -0.012(2)
C35 0.041(3) 0.041(3) 0.022(3) -0.013(3) 0.005(2) -0.022(3)
C36 0.029(3) 0.064(4) 0.015(3) -0.009(3) -0.001(2) -0.024(3)
C37 0.014(3) 0.053(4) 0.018(3) 0.006(3) -0.005(2) -0.005(2)
C38 0.014(2) 0.036(3) 0.016(3) 0.001(2) 0.0002(19) -0.002(2)
C39 0.019(2) 0.014(2) 0.016(2) -0.0040(18) 0.0008(18) -0.0007(18)
C40 0.020(2) 0.020(2) 0.016(2) -0.0047(19) -0.0018(19) -0.0027(19)
C41 0.019(3) 0.024(3) 0.030(3) -0.006(2) -0.003(2) -0.006(2)
C42 0.034(3) 0.017(3) 0.042(4) -0.002(2) 0.003(3) -0.010(2)
C43 0.031(3) 0.019(3) 0.042(3) 0.003(2) -0.004(2) -0.005(2)
C44 0.021(3) 0.021(3) 0.030(3) -0.004(2) -0.002(2) -0.003(2)
C45 0.018(2) 0.017(2) 0.021(3) -0.001(2) 0.0005(19) 0.0015(19)
C46 0.022(3) 0.018(2) 0.021(3) -0.002(2) 0.000(2) 0.005(2)
C47 0.022(3) 0.023(3) 0.020(3) -0.002(2) -0.006(2) 0.006(2)
C48 0.016(2) 0.019(2) 0.025(3) -0.007(2) -0.004(2) 0.0041(19)
C49 0.016(2) 0.014(2) 0.025(3) -0.006(2) -0.0012(19) 0.0033(18)
C50 0.019(3) 0.025(3) 0.030(3) -0.009(2) -0.005(2) -0.001(2)
C51 0.018(3) 0.025(3) 0.036(3) -0.006(2) -0.006(2) 0.001(2)
C52 0.016(2) 0.014(2) 0.032(3) -0.002(2) -0.002(2) 0.0033(18)
C53 0.015(2) 0.020(3) 0.033(3) 0.000(2) 0.005(2) 0.0005(19)
C54 0.021(3) 0.023(3) 0.023(3) 0.003(2) 0.006(2) 0.001(2)
C55 0.023(3) 0.021(3) 0.021(3) 0.001(2) 0.001(2) 0.006(2)
C56 0.015(2) 0.014(2) 0.021(3) 0.0010(19) -0.0010(19) 0.0029(18)
C57 0.027(3) 0.026(3) 0.033(3) -0.011(2) -0.011(2) 0.010(2)
C58 0.095(6) 0.029(4) 0.050(5) -0.015(3) 0.004(4) 0.009(4)
C59 0.041(4) 0.021(3) 0.070(5) -0.012(3) -0.013(3) -0.008(3)
N1 0.0100(19) 0.016(2) 0.017(2) -0.0034(16) -0.0002(15) -0.0018(15)
N2 0.018(2) 0.0118(18) 0.0109(19) -0.0012(15) -0.0064(15) -0.0013(15)
N3 0.017(2) 0.017(2) 0.016(2) 0.0017(16) -0.0023(16) -0.0046(16)
N4 0.017(2) 0.0139(19) 0.013(2) -0.0013(15) -0.0019(15) -0.0003(15)
N5 0.017(2) 0.013(2) 0.024(2) 0.0015(17) 0.0003(17) 0.0025(15)
N6 0.017(2) 0.015(2) 0.023(2) -0.0034(17) -0.0010(17) 0.0006(16)
O1 0.0255(19) 0.024(2) 0.029(2) -0.0071(16) -0.0005(15) 0.0014(15)
O2 0.0268(19) 0.0196(18) 0.023(2) -0.0060(15) -0.0057(15) 0.0016(14)
O3 0.041(2) 0.023(2) 0.043(3) -0.0043(18) -0.007(2) 0.0003(17)
Yb1 0.01392(12) 0.01297(12) 0.01226(12) -0.00100(8) -0.00172(8) -0.00200(7)

loop_
_atom_type_symbol
_atom_type_description
_atom_type_scat_dispersion_real
_atom_type_scat_dispersion_imag
_atom_type_scat_source
C C 0.0033 0.0016 'International Tables Vol C Tables 4.2.6.8 and 6.1.1.4'
H H 0.0000 0.0000 'International Tables Vol C Tables 4.2.6.8 and 6.1.1.4'
N N 0.0061 0.0033 'International Tables Vol C Tables 4.2.6.8 and 6.1.1.4'
O O 0.0106 0.0060 'International Tables Vol C Tables 4.2.6.8 and 6.1.1.4'
Yb Yb -0.3850 5.5486 'International Tables Vol C Tables 4.2.6.8 and 6.1.1.4'

loop_
_geom_angle_atom_site_label_1
_geom_angle_atom_site_label_2
_geom_angle_atom_site_label_3
_geom_angle
_geom_angle_site_symmetry_1
_geom_angle_site_symmetry_3
_geom_angle_publ_flag
C20 C1 C2 125.2(4) . . ?
C20 C1 C21 116.9(4) . . ?
C2 C1 C21 117.9(4) . . ?
N2 C2 C1 123.9(4) . . ?
N2 C2 C3 110.5(4) . . ?
C1 C2 C3 125.5(4) . . ?
C4 C3 C2 106.5(4) . . ?
C4 C3 H3 126.8 . . ?
C2 C3 H3 126.8 . . ?
C3 C4 C5 108.1(4) . . ?
C3 C4 H4 125.9 . . ?
C5 C4 H4 125.9 . . ?
N2 C5 C6 125.2(4) . . ?
N2 C5 C4 109.4(4) . . ?
C6 C5 C4 125.1(4) . . ?
C5 C6 C7 125.6(4) . . ?
C5 C6 C27 118.6(4) . . ?
C7 C6 C27 115.8(4) . . ?
N3 C7 C6 125.0(4) . . ?
N3 C7 C8 109.2(4) . . ?
C6 C7 C8 125.8(4) . . ?
C9 C8 C7 107.8(4) . . ?
C9 C8 H8 126.1 . . ?
C7 C8 H8 126.1 . . ?
C8 C9 C10 106.9(4) . . ?
C8 C9 H9 126.5 . . ?
C10 C9 H9 126.5 . . ?
N3 C10 C11 126.2(4) . . ?
N3 C10 C9 109.4(4) . . ?
C11 C10 C9 124.3(4) . . ?
C12 C11 C10 124.6(4) . . ?
C12 C11 C33 118.0(4) . . ?
C10 C11 C33 117.4(4) . . ?
N4 C12 C11 125.5(4) . . ?
N4 C12 C13 110.2(4) . . ?
C11 C12 C13 124.2(4) . . ?
C14 C13 C12 106.6(4) . . ?
C14 C13 H13 126.7 . . ?
C12 C13 H13 126.7 . . ?
C13 C14 C15 107.3(4) . . ?
C13 C14 H14 126.3 . . ?
C15 C14 H14 126.3 . . ?
N4 C15 C16 124.9(4) . . ?
N4 C15 C14 109.8(4) . . ?
C16 C15 C14 125.3(4) . . ?
C15 C16 C17 125.4(4) . . ?
C15 C16 C39 117.4(4) . . ?
C17 C16 C39 117.1(4) . . ?
N1 C17 C16 125.2(4) . . ?
N1 C17 C18 109.5(4) . . ?
C16 C17 C18 125.3(4) . . ?
C19 C18 C17 107.9(4) . . ?
C19 C18 H18 126.1 . . ?
C17 C18 H18 126.1 . . ?
C18 C19 C20 106.4(4) . . ?
C18 C19 H19 126.8 . . ?
C20 C19 H19 126.8 . . ?
N1 C20 C1 126.8(4) . . ?
N1 C20 C19 110.0(4) . . ?
C1 C20 C19 123.1(4) . . ?
C22 C21 C26 118.3(4) . . ?
C22 C21 C1 120.2(4) . . ?
C26 C21 C1 121.4(4) . . ?
C21 C22 C23 121.2(4) . . ?
C21 C22 H22 119.4 . . ?
C23 C22 H22 119.4 . . ?
C22 C23 C24 120.0(4) . . ?
C22 C23 H23 120 . . ?
C24 C23 H23 120 . . ?
C25 C24 C23 119.6(4) . . ?
C25 C24 H24 120.2 . . ?
C23 C24 H24 120.2 . . ?
C24 C25 C26 120.2(5) . . ?
C24 C25 H25 119.9 . . ?
C26 C25 H25 119.9 . . ?
C25 C26 C21 120.6(4) . . ?
C25 C26 H26 119.7 . . ?
C21 C26 H26 119.7 . . ?
C28 C27 C32 119.3(4) . . ?
C28 C27 C6 120.3(4) . . ?
C32 C27 C6 120.3(4) . . ?
C29 C28 C27 120.6(4) . . ?
C29 C28 H28 119.7 . . ?
C27 C28 H28 119.7 . . ?
C28 C29 C30 119.2(4) . . ?
C28 C29 H29 120.4 . . ?
C30 C29 H29 120.4 . . ?
C31 C30 C29 120.9(4) . . ?
C31 C30 H30 119.6 . . ?
C29 C30 H30 119.6 . . ?
C32 C31 C30 119.6(4) . . ?
C32 C31 H31 120.2 . . ?
C30 C31 H31 120.2 . . ?
C31 C32 C27 120.3(4) . . ?
C31 C32 H32 119.8 . . ?
C27 C32 H32 119.8 . . ?
C34 C33 C38 118.8(5) . . ?
C34 C33 C11 120.3(5) . . ?
C38 C33 C11 120.8(4) . . ?
C35 C34 C33 120.9(5) . . ?
C35 C34 H34 119.5 . . ?
C33 C34 H34 119.5 . . ?
C34 C35 C36 119.5(5) . . ?
C34 C35 H35 120.3 . . ?
C36 C35 H35 120.3 . . ?
C37 C36 C35 120.5(5) . . ?
C37 C36 H36 119.8 . . ?
C35 C36 H36 119.8 . . ?
C38 C37 C36 120.1(5) . . ?
C38 C37 H37 119.9 . . ?
C36 C37 H37 119.9 . . ?
C37 C38 C33 120.1(5) . . ?
C37 C38 H38 119.9 . . ?
C33 C38 H38 119.9 . . ?
C40 C39 C44 119.7(4) . . ?
C40 C39 C16 119.7(4) . . ?
C44 C39 C16 120.6(4) . . ?
C41 C40 C39 120.0(5) . . ?
C41 C40 H40 120 . . ?
C39 C40 H40 120 . . ?
C40 C41 C42 119.7(5) . . ?
C40 C41 H41 120.2 . . ?
C42 C41 H41 120.2 . . ?
C43 C42 C41 120.9(5) . . ?
C43 C42 H42 119.5 . . ?
C41 C42 H42 119.5 . . ?
C44 C43 C42 119.6(5) . . ?
C44 C43 H43 120.2 . . ?
C42 C43 H43 120.2 . . ?
C43 C44 C39 120.0(5) . . ?
C43 C44 H44 120 . . ?
C39 C44 H44 120 . . ?
N6 C45 C46 124.5(4) . . ?
N6 C45 H45 117.7 . . ?
C46 C45 H45 117.7 . . ?
C47 C46 C45 118.2(5) . . ?
C47 C46 H46 120.9 . . ?
C45 C46 H46 120.9 . . ?
C46 C47 C48 118.4(5) . . ?
C46 C47 H47 120.8 . . ?
C48 C47 H47 120.8 . . ?
C47 C48 C49 119.6(4) . . ?
C47 C48 C50 120.8(5) . . ?
C49 C48 C50 119.6(4) . . ?
N6 C49 C48 123.0(4) . . ?
N6 C49 C56 115.1(4) . . ?
C48 C49 C56 121.1(4) . . ?
04 C50 C51 59.8(3) . . ?
04 C50 C48 113.6(4) . . ?
C51 C50 C48 117.6(4) . . ?
04 C51 C50 59.6(3) . . ?
04 C51 C52 115.3(4) . . ?
C50 C51 C52 119.2(4) . . ?
C56 C52 C53 117.5(5) . . ?
C56 C52 C51 119.6(5) . . ?
C53 C52 C51 122.7(4) . . ?
C54 C53 C52 119.6(5) . . ?
C54 C53 H53 120.2 . . ?
C52 C53 H53 120.2 . . ?
C53 C54 C55 119.4(5) . . ?
C53 C54 H54 120.3 . . ?
C55 C54 H54 120.3 . . ?
N5 C55 C54 122.2(5) . . ?
N5 C55 H55 118.9 . . ?
C54 C55 H55 118.9 . . ?
N5 C56 C52 122.6(4) . . ?
N5 C56 C49 116.8(4) . . ?
C52 C56 C49 119.9(4) . . ?
O2 C57 O1 120.3(5) . . ?
O2 C57 C58 121.9(5) . . ?
O1 C57 C58 117.8(5) . . ?
O2 C57 Yb1 62.3(3) . . ?
O1 C57 Yb1 58.4(3) . . ?
C58 C57 Yb1 171.5(4) . . ?
C57 C58 H58A 109.5 . . ?
C57 C58 H58B 109.5 . . ?
H58A C58 H58B 109.5 . . ?
C57 C58 H58C 109.5 . . ?
H58A C58 H58C 109.5 . . ?
H58B C58 H58C 109.5 . . ?
O3 C59 H59A 109.5 . . ?
O3 C59 H59B 109.5 . . ?
H59A C59 H59B 109.5 . . ?
O3 C59 H59C 109.5 . . ?
H59A C59 H59C 109.5 . . ?
H59B C59 H59C 109.5 . . ?
C17 N1 C20 106.2(4) . . ?
C17 N1 Yb1 126.1(3) . . ?
C20 N1 Yb1 125.2(3) . . ?
C5 N2 C2 105.4(4) . . ?
C5 N2 Yb1 120.7(3) . . ?
C2 N2 Yb1 124.4(3) . . ?
C7 N3 C10 106.5(4) . . ?
C7 N3 Yb1 124.0(3) . . ?
C10 N3 Yb1 124.9(3) . . ?
C15 N4 C12 105.9(4) . . ?
C15 N4 Yb1 121.9(3) . . ?
C12 N4 Yb1 121.0(3) . . ?
C55 N5 C56 118.3(4) . . ?
C55 N5 Yb1 124.4(3) . . ?
C56 N5 Yb1 116.7(3) . . ?
C45 N6 C49 116.3(4) . . ?
C45 N6 Yb1 123.6(3) . . ?
C49 N6 Yb1 119.2(3) . . ?
C57 O1 Yb1 94.3(3) . . ?
C57 O2 Yb1 90.5(3) . . ?
C59 O3 H99 93(7) . . ?
C50 04 C51 60.6(3) . . ?
N2 Yb1 N1 76.29(13) . . ?
N2 Yb1 O1 140.66(12) . . ?
N1 Yb1 O1 143.04(13) . . ?
N2 Yb1 N3 75.72(13) . . ?
N1 Yb1 N3 120.24(13) . . ?
O1 Yb1 N3 80.43(13) . . ?
N2 Yb1 N4 120.42(13) . . ?
N1 Yb1 N4 75.21(13) . . ?
O1 Yb1 N4 82.12(13) . . ?
N3 Yb1 N4 75.47(13) . . ?
N2 Yb1 O2 90.08(12) . . ?
N1 Yb1 O2 151.88(12) . . ?
O1 Yb1 O2 54.45(12) . . ?
N3 Yb1 O2 78.57(12) . . ?
N4 Yb1 O2 132.36(12) . . ?
N2 Yb1 N6 77.51(13) . . ?
N1 Yb1 N6 81.41(13) . . ?
O1 Yb1 N6 102.66(12) . . ?
N3 Yb1 N6 139.47(13) . . ?
N4 Yb1 N6 145.00(13) . . ?
O2 Yb1 N6 71.58(12) . . ?
N2 Yb1 N5 134.65(13) . . ?
N1 Yb1 N5 76.57(13) . . ?
O1 Yb1 N5 73.11(13) . . ?
N3 Yb1 N5 149.61(14) . . ?
N4 Yb1 N5 86.18(13) . . ?
O2 Yb1 N5 97.33(12) . . ?
N6 Yb1 N5 63.02(13) . . ?
N2 Yb1 C57 115.22(15) . . ?
N1 Yb1 C57 162.50(15) . . ?
O1 Yb1 C57 27.30(15) . . ?
N3 Yb1 C57 76.56(15) . . ?
N4 Yb1 C57 106.99(15) . . ?
O2 Yb1 C57 27.23(14) . . ?
N6 Yb1 C57 88.17(14) . . ?
N5 Yb1 C57 86.19(15) . . ?

loop_
_geom_bond_atom_site_label_1
_geom_bond_atom_site_label_2
_geom_bond_distance
_geom_bond_site_symmetry_2
_geom_bond_publ_flag
C1 C20 1.404(6) . ?
C1 C2 1.411(6) . ?
C1 C21 1.481(6) . ?
C2 N2 1.392(6) . ?
C2 C3 1.425(6) . ?
C3 C4 1.348(6) . ?
C3 H3 0.93 . ?
C4 C5 1.440(6) . ?
C4 H4 0.93 . ?
C5 N2 1.372(6) . ?
C5 C6 1.394(6) . ?
C6 C7 1.413(7) . ?
C6 C27 1.484(6) . ?
C7 N3 1.367(6) . ?
C7 C8 1.428(6) . ?
C8 C9 1.342(7) . ?
C8 H8 0.93 . ?
C9 C10 1.430(6) . ?
C9 H9 0.93 . ?
C10 N3 1.374(6) . ?
C10 C11 1.406(6) . ?
C11 C12 1.396(6) . ?
C11 C33 1.489(7) . ?
C12 N4 1.379(6) . ?
C12 C13 1.431(6) . ?
C13 C14 1.356(6) . ?
C13 H13 0.93 . ?
C14 C15 1.438(6) . ?
C14 H14 0.93 . ?
C15 N4 1.370(6) . ?
C15 C16 1.396(6) . ?
C16 C17 1.402(6) . ?
C16 C39 1.485(6) . ?
C17 N1 1.377(6) . ?
C17 C18 1.442(6) . ?
C18 C19 1.362(7) . ?
C18 H18 0.93 . ?
C19 C20 1.442(6) . ?
C19 H19 0.93 . ?
C20 N1 1.390(6) . ?
C21 C22 1.385(6) . ?
C21 C26 1.401(6) . ?
C22 C23 1.388(7) . ?
C22 H22 0.93 . ?
C23 C24 1.392(7) . ?
C23 H23 0.93 . ?
C24 C25 1.381(7) . ?
C24 H24 0.93 . ?
C25 C26 1.391(6) . ?
C25 H25 0.93 . ?
C26 H26 0.93 . ?
C27 C28 1.393(7) . ?
C27 C32 1.410(6) . ?
C28 C29 1.381(6) . ?
C28 H28 0.93 . ?
C29 C30 1.396(7) . ?
C29 H29 0.93 . ?
C30 C31 1.394(7) . ?
C30 H30 0.93 . ?
C31 C32 1.369(6) . ?
C31 H31 0.93 . ?
C32 H32 0.93 . ?
C33 C34 1.395(7) . ?
C33 C38 1.411(7) . ?
C34 C35 1.388(7) . ?
C34 H34 0.93 . ?
C35 C36 1.391(9) . ?
C35 H35 0.93 . ?
C36 C37 1.390(8) . ?
C36 H36 0.93 . ?
C37 C38 1.383(7) . ?
C37 H37 0.93 . ?
C38 H38 0.93 . ?
C39 C40 1.390(7) . ?
C39 C44 1.400(7) . ?
C40 C41 1.378(7) . ?
C40 H40 0.93 . ?
C41 C42 1.386(8) . ?
C41 H41 0.93 . ?
C42 C43 1.382(8) . ?
C42 H42 0.93 . ?
C43 C44 1.377(7) . ?
C43 H43 0.93 . ?
C44 H44 0.93 . ?
C45 N6 1.331(6) . ?
C45 C46 1.396(7) . ?
C45 H45 0.93 . ?
C46 C47 1.378(7) . ?
C46 H46 0.93 . ?
C47 C48 1.378(7) . ?
C47 H47 0.93 . ?
C48 C49 1.392(7) . ?
C48 C50 1.481(7) . ?
C49 N6 1.346(6) . ?
C49 C56 1.468(7) . ?
C50 04 1.459(6) . ?
C50 C51 1.475(8) . ?
C51 04 1.463(6) . ?
C51 C52 1.475(7) . ?
C52 C56 1.394(7) . ?
C52 C53 1.402(7) . ?
C53 C54 1.373(7) . ?
C53 H53 0.93 . ?
C54 C55 1.391(7) . ?
C54 H54 0.93 . ?
C55 N5 1.337(6) . ?
C55 H55 0.93 . ?
C56 N5 1.361(6) . ?
C57 O2 1.260(7) . ?
C57 O1 1.266(7) . ?
C57 C58 1.513(8) . ?
C57 Yb1 2.753(5) . ?
C58 H58A 0.96 . ?
C58 H58B 0.96 . ?
C58 H58C 0.96 . ?
C59 O3 1.396(7) . ?
C59 H59A 0.96 . ?
C59 H59B 0.96 . ?
C59 H59C 0.96 . ?
N1 Yb1 2.346(4) . ?
N2 Yb1 2.338(4) . ?
N3 Yb1 2.358(4) . ?
N4 Yb1 2.359(4) . ?
N5 Yb1 2.551(4) . ?
N6 Yb1 2.523(4) . ?
O1 Yb1 2.351(3) . ?
O2 Yb1 2.437(3) . ?
O3 H99 0.98(12) . ?
